data_2104353
loop_
_publ_author_name
'Rathore, R. S.'
'Reddy, B. Palakshi'
'Vijayakumar, V.'
'Ragavan, R. Venkat'
'Narasimhamurthy, T.'

_publ_section_title
;
 Hantzsch 1,4-dihydropyridine esters and analogs: candidates for
 generating reproducible one-dimensional packing motifs
;
_journal_coeditor_code EB5001
_journal_issue 3
_journal_name_full 'Acta Crystallographica Section B'
_journal_page_first 375
_journal_page_last 381
_journal_paper_doi 10.1107/S0108768109004832
_journal_volume 65
_journal_year 2009
_chemical_formula_moiety 'C19 H22 N2 O6'
_chemical_formula_sum 'C19 H22 N2 O6'
_chemical_formula_weight 374.39
_chemical_melting_point 433
_chemical_name_common 'Hantzsch 1,4-dihydropyridine ester'
_chemical_name_systematic
;
diethyl-2,6-dimethyl-1,4 dihydro-4-(3-nitrophenyl)-3,5-pyridine
dicarboxylate
;
_space_group_IT_number 33
_symmetry_cell_setting orthorhombic
_symmetry_space_group_name_Hall 'P 2c -2n'
_symmetry_space_group_name_H-M 'P n a 21'
_atom_sites_solution_hydrogens geom
_atom_sites_solution_primary direct
_atom_sites_solution_secondary difmap
_audit_creation_method SHELXL-97
_cell_angle_alpha 90.00
_cell_angle_beta 90.00
_cell_angle_gamma 90.00
_cell_formula_units_Z 4
_cell_length_a 14.3479(10)
_cell_length_b 15.2867(11)
_cell_length_c 8.6765(6)
_cell_measurement_reflns_used 2302
_cell_measurement_temperature 294(2)
_cell_measurement_theta_max 20.2
_cell_measurement_theta_min 2.6
_cell_volume 1903.0(2)
_computing_cell_refinement 'SAINT-Plus (Bruker, 2003)'
_computing_data_collection 'SMART (Bruker, 2003)'
_computing_data_reduction SAINT-Plus
_computing_molecular_graphics 'ORTEP-III (Farrugia, 1997), PLATON (Spek, 2003)'
_computing_publication_material 'SHELXL97 and PLATON'
_computing_structure_refinement 'SHELXL97 (Sheldrick, 1997)'
_computing_structure_solution 'SHELXTL (Bruker, 2003) '
_diffrn_ambient_temperature 294(2)
_diffrn_measured_fraction_theta_full 1.000
_diffrn_measured_fraction_theta_max 1.000
_diffrn_measurement_device_type 'Bruker SMART CCD area-detector'
_diffrn_measurement_method '\f and \w-scans'
_diffrn_radiation_monochromator graphite
_diffrn_radiation_source 'fine-focus sealed tube'
_diffrn_radiation_type MoK\a
_diffrn_radiation_wavelength 0.71073
_diffrn_reflns_av_R_equivalents 0.0455
_diffrn_reflns_av_sigmaI/netI 0.0314
_diffrn_reflns_limit_h_max 17
_diffrn_reflns_limit_h_min -17
_diffrn_reflns_limit_k_max 16
_diffrn_reflns_limit_k_min -18
_diffrn_reflns_limit_l_max 10
_diffrn_reflns_limit_l_min -10
_diffrn_reflns_number 14270
_diffrn_reflns_theta_full 25.00
_diffrn_reflns_theta_max 26.00
_diffrn_reflns_theta_min 1.95
_exptl_absorpt_coefficient_mu 0.098
_exptl_absorpt_correction_T_max 0.985
_exptl_absorpt_correction_T_min 0.890
_exptl_absorpt_correction_type multi-scan
_exptl_absorpt_process_details '(SADABS; Sheldrick, 2003)'
_exptl_crystal_colour yellow
_exptl_crystal_density_diffrn 1.307
_exptl_crystal_density_method 'not measured'
_exptl_crystal_description plate
_exptl_crystal_F_000 792
_exptl_crystal_size_max 0.24
_exptl_crystal_size_mid 0.21
_exptl_crystal_size_min 0.13
_refine_diff_density_max 0.145
_refine_diff_density_min -0.113
_refine_ls_abs_structure_details 'Flack H D (1983), Acta Cryst. A39, 876-881'
_refine_ls_abs_structure_Flack -10(10)
_refine_ls_extinction_method none
_refine_ls_goodness_of_fit_ref 1.111
_refine_ls_hydrogen_treatment constr
_refine_ls_matrix_type full
_refine_ls_number_parameters 248
_refine_ls_number_reflns 1999
_refine_ls_number_restraints 2
_refine_ls_restrained_S_all 1.128
_refine_ls_R_factor_all 0.0635
_refine_ls_R_factor_gt 0.0454
_refine_ls_shift/su_max 0.002
_refine_ls_shift/su_mean 0.000
_refine_ls_structure_factor_coef Fsqd
_refine_ls_weighting_details 'calc w=1/[\s^2^(Fo^2^)+(0.0414P)^2^+0.3319P] where P=(Fo^2^+2Fc^2^)/3'
_refine_ls_weighting_scheme calc
_refine_ls_wR_factor_gt 0.0984
_refine_ls_wR_factor_ref 0.1072
_reflns_number_gt 1592
_reflns_number_total 1999
_reflns_threshold_expression >2\s(I)
_cod_data_source_file eb5001.cif
_cod_data_source_block II
_cod_original_sg_symbol_H-M Pna21
_cod_database_code 2104353

loop_
_symmetry_equiv_pos_as_xyz
'x, y, z'
'-x, -y, z+1/2'
'-x+1/2, y+1/2, 1/2+z'
'x+1/2, -y+1/2, z'

loop_
_atom_site_type_symbol
_atom_site_label
_atom_site_fract_x
_atom_site_fract_y
_atom_site_fract_z
_atom_site_U_iso_or_equiv
_atom_site_adp_type
_atom_site_calc_flag
_atom_site_refinement_flags
_atom_site_occupancy
_atom_site_disorder_assembly
_atom_site_disorder_group
O O1 0.1099(2) 0.5416(2) 0.7079(7) 0.1257(18) Uani d . 1 . .
O O2 -0.02997(18) 0.49610(16) 0.6423(4) 0.0621(8) Uani d . 1 . .
O O3 -0.10235(16) 0.21219(16) 0.4399(3) 0.0556(7) Uani d . 1 . .
O O4 0.00957(15) 0.12283(14) 0.3577(3) 0.0481(6) Uani d . 1 . .
O O5 -0.2906(2) 0.3970(2) 0.8589(5) 0.0913(11) Uani d . 1 . .
O O6 -0.2984(2) 0.3136(2) 1.0551(4) 0.0884(11) Uani d . 1 . .
N N1 0.20504(18) 0.28925(19) 0.5691(4) 0.0517(8) Uani d . 1 . .
H H1 0.2618 0.2729 0.5827 0.062 Uiso calc R 1 . .
N N2 -0.2570(2) 0.3430(2) 0.9443(4) 0.0606(9) Uani d . 1 . .
C C2 0.1800(2) 0.3717(2) 0.6197(5) 0.0483(9) Uani d . 1 . .
C C3 0.0900(2) 0.3948(2) 0.6227(4) 0.0448(8) Uani d . 1 . .
C C4 0.0136(2) 0.3278(2) 0.5863(4) 0.0379(8) Uani d . 1 . .
H H4 -0.0325 0.3560 0.5195 0.045 Uiso calc R 1 . .
C C5 0.0520(2) 0.2491(2) 0.5018(4) 0.0372(7) Uani d . 1 . .
C C6 0.1449(2) 0.2316(2) 0.4985(4) 0.0411(8) Uani d . 1 . .
C C7 0.2624(3) 0.4263(3) 0.6678(6) 0.0707(13) Uani d . 1 . .
H H7A 0.2808 0.4634 0.5839 0.106 Uiso calc R 1 . .
H H7B 0.3133 0.3886 0.6953 0.106 Uiso calc R 1 . .
H H7C 0.2457 0.4617 0.7550 0.106 Uiso calc R 1 . .
C C8 0.1945(2) 0.1544(3) 0.4298(5) 0.0547(10) Uani d . 1 . .
H H8A 0.1828 0.1035 0.4916 0.082 Uiso calc R 1 . .
H H8B 0.2602 0.1658 0.4270 0.082 Uiso calc R 1 . .
H H8C 0.1721 0.1446 0.3270 0.082 Uiso calc R 1 . .
C C9 0.0615(3) 0.4837(3) 0.6633(5) 0.0626(11) Uani d . 1 . .
C C10 -0.0672(3) 0.5807(3) 0.6774(8) 0.0884(17) Uani d D 1 . .
H H10A -0.0367 0.6247 0.6145 0.106 Uiso calc R 1 . .
H H10B -0.0557 0.5945 0.7848 0.106 Uiso calc R 1 . .
C C11 -0.1675(4) 0.5815(4) 0.6473(11) 0.129(3) Uani d D 1 . .
H H11A -0.1784 0.5717 0.5395 0.194 Uiso calc R 1 . .
H H11B -0.1928 0.6372 0.6766 0.194 Uiso calc R 1 . .
H H11C -0.1970 0.5361 0.7061 0.194 Uiso calc R 1 . .
C C12 -0.0201(2) 0.1946(2) 0.4317(4) 0.0382(8) Uani d . 1 . .
C C13 -0.0602(2) 0.0643(2) 0.2961(5) 0.0490(9) Uani d . 1 . .
H H13A -0.1010 0.0952 0.2256 0.059 Uiso calc R 1 . .
H H13B -0.0977 0.0399 0.3787 0.059 Uiso calc R 1 . .
C C14 -0.0092(3) -0.0062(4) 0.2140(7) 0.0819(15) Uani d . 1 . .
H H14A 0.0267 0.0188 0.1318 0.123 Uiso calc R 1 . .
H H14B -0.0531 -0.0474 0.1725 0.123 Uiso calc R 1 . .
H H14C 0.0316 -0.0356 0.2848 0.123 Uiso calc R 1 . .
C C15 -0.0351(2) 0.3015(2) 0.7361(4) 0.0369(7) Uani d . 1 . .
C C16 -0.1226(2) 0.3322(2) 0.7727(4) 0.0419(8) Uani d . 1 . .
H H16 -0.1542 0.3685 0.7044 0.050 Uiso calc R 1 . .
C C17 -0.1629(2) 0.3092(2) 0.9099(4) 0.0460(9) Uani d . 1 . .
C C18 -0.1201(3) 0.2569(2) 1.0170(5) 0.0546(10) Uani d . 1 . .
H H18 -0.1490 0.2427 1.1097 0.066 Uiso calc R 1 . .
C C19 -0.0322(3) 0.2262(3) 0.9813(5) 0.0601(11) Uani d . 1 . .
H H19 -0.0004 0.1910 1.0511 0.072 Uiso calc R 1 . .
C C20 0.0087(2) 0.2476(2) 0.8422(5) 0.0502(9) Uani d . 1 . .
H H20 0.0673 0.2252 0.8190 0.060 Uiso calc R 1 . .

loop_
_atom_site_aniso_label
_atom_site_aniso_U_11
_atom_site_aniso_U_22
_atom_site_aniso_U_33
_atom_site_aniso_U_12
_atom_site_aniso_U_13
_atom_site_aniso_U_23
O1 0.087(2) 0.062(2) 0.228(6) -0.0124(19) -0.028(3) -0.046(3)
O2 0.0642(17) 0.0392(14) 0.083(2) 0.0023(13) 0.0073(15) -0.0065(15)
O3 0.0300(12) 0.0580(16) 0.0790(19) 0.0021(11) -0.0004(12) -0.0159(15)
O4 0.0338(12) 0.0459(13) 0.0644(16) -0.0014(10) 0.0015(12) -0.0158(14)
O5 0.0625(19) 0.101(3) 0.110(3) 0.0352(18) 0.019(2) 0.016(2)
O6 0.0561(18) 0.135(3) 0.074(2) -0.0014(18) 0.0279(17) 0.000(2)
N1 0.0281(14) 0.0587(19) 0.068(2) -0.0061(13) -0.0015(15) -0.0031(18)
N2 0.0416(18) 0.073(2) 0.067(2) 0.0013(17) 0.0097(19) -0.015(2)
C2 0.0425(19) 0.049(2) 0.054(2) -0.0116(17) 0.0048(17) -0.0018(19)
C3 0.049(2) 0.0379(18) 0.048(2) -0.0085(15) 0.0025(16) 0.0004(18)
C4 0.0321(15) 0.0364(17) 0.045(2) -0.0017(13) -0.0004(15) 0.0027(16)
C5 0.0315(15) 0.0398(18) 0.0403(18) -0.0032(14) 0.0019(14) -0.0013(16)
C6 0.0367(17) 0.0436(18) 0.0431(19) -0.0029(15) 0.0063(16) 0.0014(17)
C7 0.052(2) 0.073(3) 0.087(3) -0.023(2) 0.004(2) -0.013(3)
C8 0.0331(18) 0.065(2) 0.066(3) 0.0045(17) 0.0018(18) -0.006(2)
C9 0.062(3) 0.048(2) 0.078(3) -0.015(2) 0.003(2) -0.004(2)
C10 0.096(4) 0.042(2) 0.127(5) 0.007(2) 0.005(4) -0.013(3)
C11 0.093(4) 0.083(4) 0.212(8) 0.034(3) -0.011(5) -0.029(5)
C12 0.0334(18) 0.0437(19) 0.0375(19) -0.0017(14) 0.0036(15) 0.0023(16)
C13 0.0411(18) 0.052(2) 0.054(2) -0.0043(16) -0.0014(17) -0.0051(19)
C14 0.077(3) 0.068(3) 0.101(4) -0.003(2) 0.012(3) -0.034(3)
C15 0.0321(16) 0.0349(18) 0.0438(19) -0.0047(13) -0.0006(15) -0.0064(16)
C16 0.0373(17) 0.0407(19) 0.048(2) -0.0030(15) -0.0007(16) -0.0053(17)
C17 0.0358(17) 0.047(2) 0.055(2) -0.0035(16) 0.0054(17) -0.0082(18)
C18 0.057(2) 0.059(2) 0.048(2) -0.0073(19) 0.0095(19) 0.009(2)
C19 0.054(2) 0.070(3) 0.056(2) 0.007(2) 0.006(2) 0.020(2)
C20 0.0400(18) 0.054(2) 0.056(2) 0.0049(16) 0.0040(18) 0.009(2)

loop_
_atom_type_symbol
_atom_type_description
_atom_type_scat_dispersion_real
_atom_type_scat_dispersion_imag
_atom_type_scat_source
C C 0.0033 0.0000 'International Tables Vol C Tables 4.2.6.8 and 6.1.1.4'
H H 0.0000 0.0000 'International Tables Vol C Tables 4.2.6.8 and 6.1.1.4'
N N 0.0061 0.0000 'International Tables Vol C Tables 4.2.6.8 and 6.1.1.4'
O O 0.0106 0.0000 'International Tables Vol C Tables 4.2.6.8 and 6.1.1.4'

loop_
_geom_angle_atom_site_label_1
_geom_angle_atom_site_label_2
_geom_angle_atom_site_label_3
_geom_angle_site_symmetry_1
_geom_angle_site_symmetry_3
_geom_angle
_geom_angle_publ_flag
C9 O2 C10 . . 117.7(3) ?
C12 O4 C13 . . 117.6(2) ?
C6 N1 C2 . . 124.2(3) ?
C6 N1 H1 . . 117.9 ?
C2 N1 H1 . . 117.9 ?
O5 N2 O6 . . 122.9(4) ?
O5 N2 C17 . . 118.6(4) ?
O6 N2 C17 . . 118.5(4) ?
C3 C2 N1 . . 119.9(3) ?
C3 C2 C7 . . 127.2(3) ?
N1 C2 C7 . . 112.9(3) ?
C2 C3 C9 . . 121.3(3) ?
C2 C3 C4 . . 120.5(3) ?
C9 C3 C4 . . 118.1(3) ?
C5 C4 C15 . . 111.7(3) ?
C5 C4 C3 . . 111.8(3) ?
C15 C4 C3 . . 109.1(3) ?
C5 C4 H4 . . 108.0 ?
C15 C4 H4 . . 108.0 ?
C3 C4 H4 . . 108.0 ?
C6 C5 C12 . . 125.0(3) ?
C6 C5 C4 . . 121.6(3) ?
C12 C5 C4 . . 113.4(3) ?
C5 C6 N1 . . 118.6(3) ?
C5 C6 C8 . . 128.9(3) ?
N1 C6 C8 . . 112.5(3) ?
C2 C7 H7A . . 109.5 ?
C2 C7 H7B . . 109.5 ?
H7A C7 H7B . . 109.5 ?
C2 C7 H7C . . 109.5 ?
H7A C7 H7C . . 109.5 ?
H7B C7 H7C . . 109.5 ?
C6 C8 H8A . . 109.5 ?
C6 C8 H8B . . 109.5 ?
H8A C8 H8B . . 109.5 ?
C6 C8 H8C . . 109.5 ?
H8A C8 H8C . . 109.5 ?
H8B C8 H8C . . 109.5 ?
O1 C9 O2 . . 120.7(4) ?
O1 C9 C3 . . 127.3(4) ?
O2 C9 C3 . . 111.9(3) ?
O2 C10 C11 . . 109.7(4) ?
O2 C10 H10A . . 109.7 ?
C11 C10 H10A . . 109.7 ?
O2 C10 H10B . . 109.7 ?
C11 C10 H10B . . 109.7 ?
H10A C10 H10B . . 108.2 ?
C10 C11 H11A . . 109.5 ?
C10 C11 H11B . . 109.5 ?
H11A C11 H11B . . 109.5 ?
C10 C11 H11C . . 109.5 ?
H11A C11 H11C . . 109.5 ?
H11B C11 H11C . . 109.5 ?
O3 C12 O4 . . 121.3(3) ?
O3 C12 C5 . . 122.5(3) ?
O4 C12 C5 . . 116.2(3) ?
O4 C13 C14 . . 106.6(3) ?
O4 C13 H13A . . 110.4 ?
C14 C13 H13A . . 110.4 ?
O4 C13 H13B . . 110.4 ?
C14 C13 H13B . . 110.4 ?
H13A C13 H13B . . 108.6 ?
C13 C14 H14A . . 109.5 ?
C13 C14 H14B . . 109.5 ?
H14A C14 H14B . . 109.5 ?
C13 C14 H14C . . 109.5 ?
H14A C14 H14C . . 109.5 ?
H14B C14 H14C . . 109.5 ?
C16 C15 C20 . . 117.6(3) ?
C16 C15 C4 . . 121.5(3) ?
C20 C15 C4 . . 120.9(3) ?
C17 C16 C15 . . 119.9(3) ?
C17 C16 H16 . . 120.1 ?
C15 C16 H16 . . 120.1 ?
C16 C17 C18 . . 123.3(3) ?
C16 C17 N2 . . 118.2(3) ?
C18 C17 N2 . . 118.5(3) ?
C17 C18 C19 . . 117.1(4) ?
C17 C18 H18 . . 121.5 ?
C19 C18 H18 . . 121.5 ?
C18 C19 C20 . . 120.2(4) ?
C18 C19 H19 . . 119.9 ?
C20 C19 H19 . . 119.9 ?
C19 C20 C15 . . 121.9(3) ?
C19 C20 H20 . . 119.1 ?
C15 C20 H20 . . 119.1 ?

loop_
_geom_bond_atom_site_label_1
_geom_bond_atom_site_label_2
_geom_bond_site_symmetry_2
_geom_bond_distance
_geom_bond_publ_flag
O1 C9 . 1.190(5) ?
O2 C9 . 1.338(4) ?
O2 C10 . 1.432(5) ?
O3 C12 . 1.212(4) ?
O4 C12 . 1.340(4) ?
O4 C13 . 1.445(4) ?
O5 N2 . 1.209(5) ?
O6 N2 . 1.216(4) ?
N1 C6 . 1.377(4) ?
N1 C2 . 1.382(4) ?
N1 H1 . 0.8600 ?
N2 C17 . 1.476(4) ?
C2 C3 . 1.339(5) ?
C2 C7 . 1.507(5) ?
C3 C9 . 1.462(5) ?
C3 C4 . 1.533(4) ?
C4 C5 . 1.512(5) ?
C4 C15 . 1.530(5) ?
C4 H4 . 0.9800 ?
C5 C6 . 1.359(4) ?
C5 C12 . 1.462(4) ?
C6 C8 . 1.501(5) ?
C7 H7A . 0.9600 ?
C7 H7B . 0.9600 ?
C7 H7C . 0.9600 ?
C8 H8A . 0.9600 ?
C8 H8B . 0.9600 ?
C8 H8C . 0.9600 ?
C10 C11 . 1.462(6) ?
C10 H10A . 0.9700 ?
C10 H10B . 0.9700 ?
C11 H11A . 0.9600 ?
C11 H11B . 0.9600 ?
C11 H11C . 0.9600 ?
C13 C14 . 1.484(6) ?
C13 H13A . 0.9700 ?
C13 H13B . 0.9700 ?
C14 H14A . 0.9600 ?
C14 H14B . 0.9600 ?
C14 H14C . 0.9600 ?
C15 C16 . 1.377(4) ?
C15 C20 . 1.386(5) ?
C16 C17 . 1.370(5) ?
C16 H16 . 0.9300 ?
C17 C18 . 1.372(5) ?
C18 C19 . 1.381(5) ?
C18 H18 . 0.9300 ?
C19 C20 . 1.381(6) ?
C19 H19 . 0.9300 ?
C20 H20 . 0.9300 ?

loop_
_geom_hbond_atom_site_label_D
_geom_hbond_atom_site_label_H
_geom_hbond_atom_site_label_A
_geom_hbond_site_symmetry_A
_geom_hbond_distance_DH
_geom_hbond_distance_HA
_geom_hbond_distance_DA
_geom_hbond_angle_DHA
_geom_hbond_publ_flag
N1 H1 O3 4_555 0.86 2.32 2.982(4) 134 y

loop_
_geom_torsion_atom_site_label_1
_geom_torsion_atom_site_label_2
_geom_torsion_atom_site_label_3
_geom_torsion_atom_site_label_4
_geom_torsion_site_symmetry_1
_geom_torsion_site_symmetry_2
_geom_torsion_site_symmetry_3
_geom_torsion_site_symmetry_4
_geom_torsion
_geom_torsion_publ_flag
C6 N1 C2 C3 . . . . 10.2(6) y
C6 N1 C2 C7 . . . . -170.2(4) ?
N1 C2 C3 C9 . . . . -174.9(4) ?
C7 C2 C3 C9 . . . . 5.5(7) ?
N1 C2 C3 C4 . . . . 6.3(6) y
C7 C2 C3 C4 . . . . -173.3(4) ?
C2 C3 C4 C5 . . . . -18.3(5) y
C9 C3 C4 C5 . . . . 162.9(4) ?
C2 C3 C4 C15 . . . . 105.8(4) y
C9 C3 C4 C15 . . . . -73.1(4) ?
C15 C4 C5 C6 . . . . -106.2(4) ?
C3 C4 C5 C6 . . . . 16.4(5) y
C15 C4 C5 C12 . . . . 71.8(4) ?
C3 C4 C5 C12 . . . . -165.7(3) ?
C12 C5 C6 N1 . . . . 179.8(3) ?
C4 C5 C6 N1 . . . . -2.5(5) y
C12 C5 C6 C8 . . . . -2.0(6) ?
C4 C5 C6 C8 . . . . 175.7(4) ?
C2 N1 C6 C5 . . . . -12.1(5) y
C2 N1 C6 C8 . . . . 169.4(3) ?
C10 O2 C9 O1 . . . . -0.8(7) ?
C10 O2 C9 C3 . . . . -179.8(4) y
C2 C3 C9 O1 . . . . -6.1(8) y
C4 C3 C9 O1 . . . . 172.7(5) ?
C2 C3 C9 O2 . . . . 172.8(4) y
C4 C3 C9 O2 . . . . -8.3(5) ?
C9 O2 C10 C11 . . . . 180.0(5) y
C13 O4 C12 O3 . . . . -3.8(5) ?
C13 O4 C12 C5 . . . . 175.8(3) y
C6 C5 C12 O3 . . . . 178.8(4) y
C4 C5 C12 O3 . . . . 0.9(5) ?
C6 C5 C12 O4 . . . . -0.8(5) y
C4 C5 C12 O4 . . . . -178.7(3) ?
C12 O4 C13 C14 . . . . 177.1(4) y
C5 C4 C15 C16 . . . . -131.2(3) ?
C3 C4 C15 C16 . . . . 104.7(3) y
C5 C4 C15 C20 . . . . 50.7(4) ?
C3 C4 C15 C20 . . . . -73.4(4) ?
C20 C15 C16 C17 . . . . 0.0(5) ?
C4 C15 C16 C17 . . . . -178.1(3) ?
C15 C16 C17 C18 . . . . 0.8(5) ?
C15 C16 C17 N2 . . . . -179.6(3) ?
O5 N2 C17 C16 . . . . -8.1(5) y
O6 N2 C17 C16 . . . . 170.0(3) ?
O5 N2 C17 C18 . . . . 171.6(4) ?
O6 N2 C17 C18 . . . . -10.3(5) ?
C16 C17 C18 C19 . . . . -0.5(6) ?
N2 C17 C18 C19 . . . . 179.9(3) ?
C17 C18 C19 C20 . . . . -0.6(6) ?
C18 C19 C20 C15 . . . . 1.5(6) ?
C16 C15 C20 C19 . . . . -1.2(5) ?
C4 C15 C20 C19 . . . . 177.0(3) ?

loop_
_cod_related_entry_id
_cod_related_entry_database
_cod_related_entry_code
1 ChemSpider 248957
